data_7048515
loop_
_publ_author_name
'Caron, Elise'
'Brown, Christopher M.'
'Hean, Duane'
'Wolf, Michael O.'

_publ_section_title
;
 Variable oxidation state sulfur-bridged bithiazole ligands tune the
 electronic properties of ruthenium(ii) and copper(i) complexes.
;
_journal_issue 4
_journal_name_full 'Dalton transactions (Cambridge, England : 2003)'
_journal_page_first 1263
_journal_page_last 1274
_journal_paper_doi 10.1039/c8dt04588g
_journal_volume 48
_journal_year 2019
_chemical_formula_moiety 'C42 H32 Cu N2 O3 P2 S3, B F4, C H2 Cl2'
_chemical_formula_sum 'C43 H34 B Cl2 Cu F4 N2 O3 P2 S3'
_chemical_formula_weight 1006.09
_space_group_crystal_system monoclinic
_space_group_IT_number 14
_space_group_name_Hall '-P 2yn'
_space_group_name_H-M_alt 'P 1 21/n 1'
_symmetry_space_group_name_Hall '-P 2yn'
_symmetry_space_group_name_H-M 'P 1 21/n 1'
_atom_sites_solution_hydrogens geom
_atom_sites_solution_primary direct
_audit_creation_date 2018-12-12
_audit_creation_method
;
Olex2 1.2
(compiled 2018.05.29 svn.r3508 for OlexSys, GUI svn.r5506)
;
_audit_update_record
;
2018-12-12 deposited with the CCDC.
2018-12-14 downloaded from the CCDC.
;
_cell_angle_alpha 90
_cell_angle_beta 93.727(2)
_cell_angle_gamma 90
_cell_formula_units_Z 4
_cell_length_a 13.2844(6)
_cell_length_b 12.9331(6)
_cell_length_c 25.3545(11)
_cell_measurement_reflns_used 9945
_cell_measurement_temperature 100.15
_cell_measurement_theta_max 30.412
_cell_measurement_theta_min 2.377
_cell_volume 4346.9(3)
_computing_cell_refinement 'SAINT V8.38A (?, 2016)'
_computing_data_collection 'Bruker APEX2'
_computing_data_reduction 'SAINT V8.38A (?, 2016)'
_computing_molecular_graphics 'Olex2 (Dolomanov et al., 2009)'
_computing_publication_material 'Olex2 (Dolomanov et al., 2009)'
_computing_structure_refinement 'ShelXL (Sheldrick, 2015)'
_computing_structure_solution 'ShelXS (Sheldrick, 2008)'
_diffrn_ambient_temperature 100.15
_diffrn_measured_fraction_theta_full 0.993
_diffrn_measured_fraction_theta_max 0.954
_diffrn_measurement_device_type 'Bruker APEX-II CCD'
_diffrn_measurement_method '\f and \w scans'
_diffrn_radiation_type MoK\a
_diffrn_radiation_wavelength 0.71073
_diffrn_reflns_av_R_equivalents 0.0215
_diffrn_reflns_av_unetI/netI 0.0212
_diffrn_reflns_Laue_measured_fraction_full 0.993
_diffrn_reflns_Laue_measured_fraction_max 0.954
_diffrn_reflns_limit_h_max 14
_diffrn_reflns_limit_h_min -17
_diffrn_reflns_limit_k_max 12
_diffrn_reflns_limit_k_min -17
_diffrn_reflns_limit_l_max 33
_diffrn_reflns_limit_l_min -27
_diffrn_reflns_number 30265
_diffrn_reflns_point_group_measured_fraction_full 0.993
_diffrn_reflns_point_group_measured_fraction_max 0.954
_diffrn_reflns_theta_full 25.242
_diffrn_reflns_theta_max 27.999
_diffrn_reflns_theta_min 1.610
_diffrn_standards_number 0
_exptl_absorpt_coefficient_mu 0.903
_exptl_absorpt_correction_T_max 0.7461
_exptl_absorpt_correction_T_min 0.6750
_exptl_absorpt_correction_type multi-scan
_exptl_absorpt_process_details
'SADABS-2016/2 (Bruker,2016/2) was used for absorption correction. wR2(int) was 0.0565 before and 0.0314 after correction. The Ratio of minimum to maximum transmission is 0.9047. The \l/2 correction factor is Not present.'
_exptl_crystal_colour yellow
_exptl_crystal_colour_primary yellow
_exptl_crystal_density_diffrn 1.537
_exptl_crystal_description prism
_exptl_crystal_F_000 2048
_exptl_crystal_size_max 0.409
_exptl_crystal_size_mid 0.208
_exptl_crystal_size_min 0.105
_refine_diff_density_max 0.655
_refine_diff_density_min -0.501
_refine_diff_density_rms 0.057
_refine_ls_extinction_method none
_refine_ls_goodness_of_fit_ref 1.046
_refine_ls_hydrogen_treatment constr
_refine_ls_matrix_type full
_refine_ls_number_parameters 560
_refine_ls_number_reflns 10029
_refine_ls_number_restraints 52
_refine_ls_restrained_S_all 1.052
_refine_ls_R_factor_all 0.0306
_refine_ls_R_factor_gt 0.0278
_refine_ls_shift/su_max 0.002
_refine_ls_shift/su_mean 0.000
_refine_ls_structure_factor_coef Fsqd
_refine_ls_weighting_details 'w=1/[\s^2^(Fo^2^)+(0.0315P)^2^+3.3427P] where P=(Fo^2^+2Fc^2^)/3'
_refine_ls_weighting_scheme calc
_refine_ls_wR_factor_gt 0.0701
_refine_ls_wR_factor_ref 0.0716
_reflns_Friedel_coverage 0.000
_reflns_number_gt 9211
_reflns_number_total 10029
_reflns_threshold_expression 'I > 2\s(I)'
_cod_data_source_file c8dt04588g2.cif
_cod_data_source_block mw288_p
_cod_depositor_comments 'Adding full bibliography for 7048509--7048517.cif.'
_cod_database_code 7048515
_shelx_shelxl_version_number 2017/1
_shelx_space_group_comment
;
The symmetry employed for this shelxl refinement is uniquely defined
by the following loop, which should always be used as a source of
symmetry information in preference to the above space-group names.
They are only intended as comments.
;
_olex2_refinement_description
;
1. Fixed Uiso
 At 1.2 times of:
  All C(H) groups, All C(H,H) groups
2. Restrained distances
 Cl1-C43 \\sim Cl2-C43
 with sigma of 0.01
 F1-B1 \\sim F2A-B1 \\sim F2-B1 \\sim F3A-B1 \\sim F3-B1 \\sim F4A-B1 \\sim
F4-B1
 with sigma of 0.01
3. Uiso/Uaniso restraints and constraints
F4 \\sim F4A \\sim F3 \\sim F3A \\sim F2 \\sim F2A \\sim F1: within 2A with
sigma of 0.04 and sigma for terminal atoms of 0.08
Uanis(F4A) = Uanis(F4)
Uanis(F2A) = Uanis(F2)
Uanis(F3A) = Uanis(F3)
4. Rigid body (RIGU) restrains
 F3A, F3, F4A, F4, F1, F2A, F2
 with sigma for 1-2 distances of 0.004 and sigma for 1-3 distances of 0.004
5. Others
 Sof(F2A)=Sof(F4A)=Sof(F3A)=1-FVAR(1)
 Sof(F4)=Sof(F3)=Sof(F2)=FVAR(1)
6.a Secondary CH2 refined with riding coordinates:
 C43(H43A,H43B)
6.b Aromatic/amide H refined with riding coordinates:
 C26(H26), C27(H27), C28(H28), C29(H29), C30(H30), C20(H20), C24(H24),
 C23(H23), C22(H22), C21(H21), C17(H17), C16(H16), C15(H15), C14(H14), C11(H11),
  C10(H10), C9(H9), C8(H8), C42(H42), C41(H41), C40(H40), C39(H39), C38(H38),
 C36(H36), C35(H35), C34(H34), C33(H33), C32(H32), C5(H5), C6(H6), C2(H2),
 C1(H1)
;
_olex2_submission_special_instructions 'No special instructions were received'

loop_
_space_group_symop_operation_xyz
'x, y, z'
'-x+1/2, y+1/2, -z+1/2'
'-x, -y, -z'
'x-1/2, -y-1/2, z-1/2'

loop_
_atom_site_label
_atom_site_type_symbol
_atom_site_fract_x
_atom_site_fract_y
_atom_site_fract_z
_atom_site_U_iso_or_equiv
_atom_site_adp_type
_atom_site_occupancy
_atom_site_site_symmetry_order
_atom_site_calc_flag
_atom_site_refinement_flags_posn
_atom_site_refinement_flags_adp
_atom_site_refinement_flags_occupancy
_atom_site_disorder_assembly
_atom_site_disorder_group
C25 C 0.00580(10) 0.64540(11) 0.22352(6) 0.0130(3) Uani 1 1 d . . . . .
C26 C -0.06092(11) 0.58584(12) 0.19076(6) 0.0159(3) Uani 1 1 d . . . . .
H26 H -0.104718 0.537781 0.205959 0.019 Uiso 1 1 calc R . . . .
C27 C -0.06304(11) 0.59702(13) 0.13610(6) 0.0199(3) Uani 1 1 d . . . . .
H27 H -0.108644 0.556959 0.114103 0.024 Uiso 1 1 calc R . . . .
C28 C 0.00146(12) 0.66672(14) 0.11358(6) 0.0219(3) Uani 1 1 d . . . . .
H28 H -0.000099 0.674058 0.076259 0.026 Uiso 1 1 calc R . . . .
C29 C 0.06820(12) 0.72566(13) 0.14563(6) 0.0210(3) Uani 1 1 d . . . . .
H29 H 0.112420 0.773011 0.130225 0.025 Uiso 1 1 calc R . . . .
C30 C 0.07012(11) 0.71516(12) 0.20040(6) 0.0166(3) Uani 1 1 d . . . . .
H30 H 0.115545 0.755792 0.222200 0.020 Uiso 1 1 calc R . . . .
C20 C 0.11780(11) 0.44269(12) 0.30205(6) 0.0153(3) Uani 1 1 d . . . . .
H20 H 0.176000 0.483977 0.298164 0.018 Uiso 1 1 calc R . . . .
C19 C 0.02289(10) 0.48980(11) 0.30324(5) 0.0125(3) Uani 1 1 d . . . . .
C24 C -0.06190(11) 0.42823(12) 0.30970(6) 0.0158(3) Uani 1 1 d . . . . .
H24 H -0.126430 0.459387 0.311103 0.019 Uiso 1 1 calc R . . . .
C23 C -0.05203(12) 0.32136(12) 0.31408(6) 0.0185(3) Uani 1 1 d . . . . .
H23 H -0.109956 0.279901 0.318373 0.022 Uiso 1 1 calc R . . . .
C22 C 0.04219(13) 0.27485(12) 0.31220(6) 0.0191(3) Uani 1 1 d . . . . .
H22 H 0.048367 0.201820 0.314776 0.023 Uiso 1 1 calc R . . . .
C21 C 0.12729(12) 0.33559(12) 0.30654(6) 0.0183(3) Uani 1 1 d . . . . .
H21 H 0.191797 0.304130 0.305742 0.022 Uiso 1 1 calc R . . . .
C18 C -0.10831(10) 0.66533(11) 0.31575(6) 0.0130(3) Uani 1 1 d . . . . .
C17 C -0.18617(11) 0.70495(13) 0.28176(6) 0.0180(3) Uani 1 1 d . . . . .
H17 H -0.177262 0.709707 0.244969 0.022 Uiso 1 1 calc R . . . .
C16 C -0.27653(12) 0.73748(15) 0.30125(7) 0.0245(4) Uani 1 1 d . . . . .
H16 H -0.328629 0.764395 0.277718 0.029 Uiso 1 1 calc R . . . .
C15 C -0.29085(12) 0.73076(15) 0.35492(7) 0.0244(4) Uani 1 1 d . . . . .
H15 H -0.353099 0.751815 0.367934 0.029 Uiso 1 1 calc R . . . .
C14 C -0.21408(11) 0.69323(13) 0.38956(6) 0.0183(3) Uani 1 1 d . . . . .
H14 H -0.223015 0.689373 0.426379 0.022 Uiso 1 1 calc R . . . .
C13 C -0.12420(10) 0.66146(11) 0.36972(6) 0.0131(3) Uani 1 1 d . . . . .
C12 C -0.03198(10) 0.66614(11) 0.45258(6) 0.0127(3) Uani 1 1 d . . . . .
C11 C -0.06700(11) 0.61298(12) 0.49534(6) 0.0168(3) Uani 1 1 d . . . . .
H11 H -0.101346 0.549010 0.490096 0.020 Uiso 1 1 calc R . . . .
C10 C -0.05136(12) 0.65424(13) 0.54595(6) 0.0187(3) Uani 1 1 d . . . . .
H10 H -0.074569 0.618258 0.575492 0.022 Uiso 1 1 calc R . . . .
C9 C -0.00171(11) 0.74817(13) 0.55306(6) 0.0178(3) Uani 1 1 d . . . . .
H9 H 0.007725 0.777101 0.587467 0.021 Uiso 1 1 calc R . . . .
C8 C 0.03424(11) 0.80006(12) 0.51018(6) 0.0153(3) Uani 1 1 d . . . . .
H8 H 0.069040 0.863716 0.515673 0.018 Uiso 1 1 calc R . . . .
C7 C 0.01989(10) 0.75984(11) 0.45888(6) 0.0125(3) Uani 1 1 d . . . . .
C37 C -0.02704(10) 0.91267(11) 0.37798(6) 0.0136(3) Uani 1 1 d . . . . .
C42 C -0.09476(11) 0.95695(12) 0.41133(6) 0.0172(3) Uani 1 1 d . . . . .
H42 H -0.093432 0.936757 0.447392 0.021 Uiso 1 1 calc R . . . .
C41 C -0.16421(11) 1.03056(13) 0.39197(7) 0.0213(3) Uani 1 1 d . . . . .
H41 H -0.210106 1.060477 0.414798 0.026 Uiso 1 1 calc R . . . .
C40 C -0.16633(12) 1.06019(13) 0.33923(7) 0.0219(3) Uani 1 1 d . . . . .
H40 H -0.213041 1.111201 0.326222 0.026 Uiso 1 1 calc R . . . .
C39 C -0.10064(12) 1.01572(13) 0.30554(7) 0.0217(3) Uani 1 1 d . . . . .
H39 H -0.102667 1.035758 0.269443 0.026 Uiso 1 1 calc R . . . .
C38 C -0.03140(11) 0.94130(12) 0.32480(6) 0.0171(3) Uani 1 1 d . . . . .
H38 H 0.012951 0.910023 0.301575 0.021 Uiso 1 1 calc R . . . .
C31 C 0.16825(10) 0.90829(12) 0.43483(6) 0.0139(3) Uani 1 1 d . . . . .
C36 C 0.15843(11) 1.01551(12) 0.43796(6) 0.0183(3) Uani 1 1 d . . . . .
H36 H 0.098199 1.047959 0.424159 0.022 Uiso 1 1 calc R . . . .
C35 C 0.23656(12) 1.07520(13) 0.46125(7) 0.0238(3) Uani 1 1 d . . . . .
H35 H 0.229545 1.148184 0.463098 0.029 Uiso 1 1 calc R . . . .
C34 C 0.32467(12) 1.02825(14) 0.48176(7) 0.0232(3) Uani 1 1 d . . . . .
H34 H 0.377548 1.069003 0.497967 0.028 Uiso 1 1 calc R . . . .
C33 C 0.33537(12) 0.92152(14) 0.47853(7) 0.0224(3) Uani 1 1 d . . . . .
H33 H 0.395736 0.889401 0.492391 0.027 Uiso 1 1 calc R . . . .
C32 C 0.25771(11) 0.86164(12) 0.45501(6) 0.0179(3) Uani 1 1 d . . . . .
H32 H 0.265483 0.788795 0.452660 0.021 Uiso 1 1 calc R . . . .
C4 C 0.32778(11) 0.58943(11) 0.36824(6) 0.0146(3) Uani 1 1 d . . . . .
C5 C 0.29186(12) 0.49749(13) 0.44629(7) 0.0219(3) Uani 1 1 d . . . . .
H5 H 0.288387 0.455260 0.476775 0.026 Uiso 1 1 calc R . . . .
C6 C 0.21649(11) 0.56172(12) 0.42695(6) 0.0171(3) Uani 1 1 d . . . . .
H6 H 0.154714 0.569271 0.443437 0.021 Uiso 1 1 calc R . . . .
C3 C 0.34822(11) 0.77347(11) 0.31808(6) 0.0144(3) Uani 1 1 d . . . . .
C2 C 0.25527(11) 0.91371(12) 0.31927(6) 0.0160(3) Uani 1 1 d . . . . .
H2 H 0.195364 0.953993 0.316411 0.019 Uiso 1 1 calc R . . . .
C1 C 0.34836(11) 0.95654(12) 0.32939(6) 0.0178(3) Uani 1 1 d . . . . .
H1 H 0.360639 1.028334 0.334431 0.021 Uiso 1 1 calc R . . . .
B1 B 0.55435(14) 0.69485(14) 0.48188(7) 0.0227(4) Uani 1 1 d D . . . .
F4 F 0.62514(12) 0.72099(12) 0.52366(7) 0.0400(4) Uani 0.884(3) 1 d D U P A 1
C43 C 0.65937(13) 0.41182(16) 0.39649(7) 0.0316(4) Uani 1 1 d D . . . .
H43A H 0.603439 0.374301 0.411987 0.038 Uiso 1 1 calc R . . . .
H43B H 0.651356 0.486428 0.403880 0.038 Uiso 1 1 calc R . . . .
N1 N 0.25442(9) 0.80795(10) 0.31352(5) 0.0146(2) Uani 1 1 d . . . . .
N2 N 0.23688(9) 0.61443(9) 0.38190(5) 0.0133(2) Uani 1 1 d . . . . .
O1 O -0.04513(7) 0.62150(8) 0.40248(4) 0.0130(2) Uani 1 1 d . . . . .
O2 O 0.48364(8) 0.62891(9) 0.31477(5) 0.0242(3) Uani 1 1 d . . . . .
O3 O 0.31672(9) 0.60281(9) 0.26583(4) 0.0214(2) Uani 1 1 d . . . . .
P1 P 0.01639(3) 0.63022(3) 0.29513(2) 0.01087(7) Uani 1 1 d . . . . .
P2 P 0.07247(3) 0.82394(3) 0.40248(2) 0.01116(7) Uani 1 1 d . . . . .
S1 S 0.37622(3) 0.64138(3) 0.31087(2) 0.01565(8) Uani 1 1 d . . . . .
S2 S 0.43969(3) 0.86371(3) 0.33174(2) 0.01739(8) Uani 1 1 d . . . . .
S3 S 0.39288(3) 0.50350(3) 0.40829(2) 0.02148(9) Uani 1 1 d . . . . .
Cu1 Cu 0.13712(2) 0.71667(2) 0.34221(2) 0.01130(5) Uani 1 1 d . . . . .
Cl1 Cl 0.65317(4) 0.39167(4) 0.32756(2) 0.03631(11) Uani 1 1 d D . . . .
Cl2 Cl 0.77587(4) 0.36809(6) 0.42614(2) 0.05139(16) Uani 1 1 d D . . . .
F3 F 0.54070(14) 0.78112(12) 0.44979(6) 0.0431(4) Uani 0.884(3) 1 d D U P A 1
F2 F 0.46576(16) 0.66938(18) 0.50394(10) 0.0684(8) Uani 0.884(3) 1 d D U P A 1
F1 F 0.59279(8) 0.61273(8) 0.45379(4) 0.0280(2) Uani 1 1 d D U . . .
F2A F 0.4977(15) 0.6344(13) 0.5137(8) 0.0684(8) Uani 0.116(3) 1 d D U P A 2
F4A F 0.6334(8) 0.7475(9) 0.5042(5) 0.0400(4) Uani 0.116(3) 1 d D U P A 2
F3A F 0.4899(10) 0.7368(10) 0.4426(4) 0.0431(4) Uani 0.116(3) 1 d D U P A 2

loop_
_atom_site_aniso_label
_atom_site_aniso_U_11
_atom_site_aniso_U_22
_atom_site_aniso_U_33
_atom_site_aniso_U_23
_atom_site_aniso_U_13
_atom_site_aniso_U_12
C25 0.0128(6) 0.0144(7) 0.0120(7) 0.0001(5) 0.0020(5) 0.0031(5)
C26 0.0125(6) 0.0204(7) 0.0149(7) -0.0011(6) 0.0017(5) 0.0008(5)
C27 0.0166(7) 0.0276(8) 0.0150(7) -0.0035(6) -0.0020(6) 0.0043(6)
C28 0.0251(8) 0.0287(9) 0.0121(7) 0.0019(6) 0.0022(6) 0.0070(7)
C29 0.0253(8) 0.0193(8) 0.0192(8) 0.0049(6) 0.0078(6) 0.0020(6)
C30 0.0184(7) 0.0156(7) 0.0160(7) 0.0007(5) 0.0022(6) 0.0003(5)
C20 0.0161(6) 0.0169(7) 0.0128(7) -0.0015(5) 0.0009(5) -0.0001(5)
C19 0.0159(6) 0.0135(7) 0.0080(6) -0.0007(5) 0.0003(5) -0.0003(5)
C24 0.0165(7) 0.0180(7) 0.0130(7) 0.0005(6) 0.0014(5) -0.0020(5)
C23 0.0247(7) 0.0181(7) 0.0128(7) -0.0001(6) 0.0026(6) -0.0071(6)
C22 0.0332(8) 0.0133(7) 0.0110(7) 0.0002(5) 0.0026(6) 0.0000(6)
C21 0.0227(7) 0.0185(8) 0.0136(7) -0.0007(6) 0.0017(6) 0.0040(6)
C18 0.0112(6) 0.0141(7) 0.0138(7) -0.0016(5) 0.0018(5) -0.0007(5)
C17 0.0157(7) 0.0250(8) 0.0132(7) -0.0004(6) -0.0005(5) 0.0024(6)
C16 0.0148(7) 0.0406(10) 0.0177(8) 0.0006(7) -0.0020(6) 0.0073(7)
C15 0.0127(7) 0.0392(10) 0.0216(8) -0.0032(7) 0.0024(6) 0.0058(6)
C14 0.0146(7) 0.0262(8) 0.0144(7) -0.0015(6) 0.0032(6) -0.0005(6)
C13 0.0118(6) 0.0137(7) 0.0135(7) -0.0002(5) -0.0002(5) -0.0021(5)
C12 0.0117(6) 0.0156(7) 0.0107(7) -0.0004(5) 0.0004(5) 0.0021(5)
C11 0.0174(7) 0.0165(7) 0.0166(7) 0.0018(6) 0.0027(6) -0.0016(5)
C10 0.0219(7) 0.0212(8) 0.0133(7) 0.0043(6) 0.0037(6) -0.0001(6)
C9 0.0216(7) 0.0208(8) 0.0110(7) -0.0013(6) 0.0014(6) 0.0016(6)
C8 0.0172(7) 0.0153(7) 0.0136(7) -0.0001(5) 0.0007(5) 0.0010(5)
C7 0.0119(6) 0.0149(7) 0.0109(7) 0.0013(5) 0.0019(5) 0.0021(5)
C37 0.0132(6) 0.0113(6) 0.0161(7) 0.0004(5) -0.0003(5) -0.0006(5)
C42 0.0166(7) 0.0186(7) 0.0164(7) -0.0011(6) 0.0007(5) 0.0013(6)
C41 0.0143(7) 0.0214(8) 0.0280(9) -0.0049(6) 0.0003(6) 0.0031(6)
C40 0.0165(7) 0.0168(7) 0.0312(9) 0.0043(6) -0.0065(6) 0.0004(6)
C39 0.0222(7) 0.0219(8) 0.0203(8) 0.0070(6) -0.0040(6) -0.0022(6)
C38 0.0173(7) 0.0185(7) 0.0155(7) 0.0015(6) 0.0007(5) -0.0015(6)
C31 0.0148(6) 0.0164(7) 0.0108(7) -0.0009(5) 0.0036(5) -0.0023(5)
C36 0.0176(7) 0.0164(7) 0.0210(8) -0.0019(6) 0.0017(6) -0.0001(6)
C35 0.0246(8) 0.0178(8) 0.0292(9) -0.0046(7) 0.0036(7) -0.0046(6)
C34 0.0200(7) 0.0256(8) 0.0240(8) -0.0062(7) 0.0011(6) -0.0078(6)
C33 0.0164(7) 0.0277(9) 0.0226(8) -0.0015(7) -0.0027(6) -0.0016(6)
C32 0.0187(7) 0.0171(7) 0.0177(7) -0.0009(6) -0.0003(6) 0.0008(6)
C4 0.0135(6) 0.0130(7) 0.0170(7) -0.0010(5) -0.0001(5) -0.0001(5)
C5 0.0247(8) 0.0224(8) 0.0187(8) 0.0054(6) 0.0021(6) 0.0042(6)
C6 0.0186(7) 0.0171(7) 0.0158(7) 0.0025(6) 0.0025(6) 0.0011(6)
C3 0.0137(6) 0.0154(7) 0.0143(7) 0.0006(5) 0.0031(5) -0.0028(5)
C2 0.0174(7) 0.0152(7) 0.0158(7) 0.0034(6) 0.0044(5) -0.0005(5)
C1 0.0192(7) 0.0148(7) 0.0197(8) 0.0020(6) 0.0038(6) -0.0016(6)
B1 0.0266(9) 0.0213(9) 0.0208(9) -0.0011(7) 0.0061(7) 0.0007(7)
F4 0.0591(8) 0.0271(8) 0.0316(9) -0.0052(6) -0.0141(7) 0.0034(6)
C43 0.0234(8) 0.0387(11) 0.0332(10) -0.0128(8) 0.0050(7) 0.0056(7)
N1 0.0139(6) 0.0167(6) 0.0134(6) 0.0010(5) 0.0030(5) -0.0013(5)
N2 0.0132(5) 0.0124(6) 0.0143(6) -0.0003(5) 0.0006(4) -0.0002(4)
O1 0.0130(5) 0.0157(5) 0.0104(5) -0.0011(4) 0.0003(4) 0.0004(4)
O2 0.0140(5) 0.0244(6) 0.0350(7) -0.0003(5) 0.0084(5) 0.0013(4)
O3 0.0253(6) 0.0213(6) 0.0180(6) -0.0042(4) 0.0055(4) -0.0045(5)
P1 0.01022(15) 0.01239(17) 0.01010(17) -0.00036(13) 0.00132(12) -0.00034(12)
P2 0.01189(16) 0.01128(17) 0.01039(17) 0.00001(13) 0.00139(13) -0.00005(12)
S1 0.01344(16) 0.01518(17) 0.01887(18) -0.00137(14) 0.00523(13) -0.00056(13)
S2 0.01360(16) 0.01694(18) 0.02157(19) 0.00140(14) 0.00058(14) -0.00383(13)
S3 0.01622(17) 0.0221(2) 0.0258(2) 0.00475(16) -0.00049(15) 0.00610(14)
Cu1 0.01007(8) 0.01205(9) 0.01183(9) -0.00063(6) 0.00116(6) -0.00040(6)
Cl1 0.0311(2) 0.0473(3) 0.0302(2) -0.0026(2) -0.00071(18) -0.0029(2)
Cl2 0.0298(2) 0.0932(5) 0.0309(3) -0.0103(3) -0.0007(2) 0.0171(3)
F3 0.0630(11) 0.0305(8) 0.0350(7) 0.0049(6) -0.0042(7) 0.0192(7)
F2 0.0630(14) 0.0670(15) 0.0819(14) -0.0408(11) 0.0558(13) -0.0340(11)
F1 0.0324(5) 0.0246(5) 0.0273(5) -0.0083(4) 0.0032(4) 0.0035(4)
F2A 0.0630(14) 0.0670(15) 0.0819(14) -0.0408(11) 0.0558(13) -0.0340(11)
F4A 0.0591(8) 0.0271(8) 0.0316(9) -0.0052(6) -0.0141(7) 0.0034(6)
F3A 0.0630(11) 0.0305(8) 0.0350(7) 0.0049(6) -0.0042(7) 0.0192(7)

loop_
_atom_type_symbol
_atom_type_description
_atom_type_scat_dispersion_real
_atom_type_scat_dispersion_imag
_atom_type_scat_source
C C 0.0033 0.0016 'International Tables Vol C Tables 4.2.6.8 and 6.1.1.4'
H H 0.0000 0.0000 'International Tables Vol C Tables 4.2.6.8 and 6.1.1.4'
B B 0.0013 0.0007 'International Tables Vol C Tables 4.2.6.8 and 6.1.1.4'
Cl Cl 0.1484 0.1585 'International Tables Vol C Tables 4.2.6.8 and 6.1.1.4'
Cu Cu 0.3201 1.2651 'International Tables Vol C Tables 4.2.6.8 and 6.1.1.4'
F F 0.0171 0.0103 'International Tables Vol C Tables 4.2.6.8 and 6.1.1.4'
N N 0.0061 0.0033 'International Tables Vol C Tables 4.2.6.8 and 6.1.1.4'
O O 0.0106 0.0060 'International Tables Vol C Tables 4.2.6.8 and 6.1.1.4'
P P 0.1023 0.0942 'International Tables Vol C Tables 4.2.6.8 and 6.1.1.4'
S S 0.1246 0.1234 'International Tables Vol C Tables 4.2.6.8 and 6.1.1.4'

loop_
_geom_angle_atom_site_label_1
_geom_angle_atom_site_label_2
_geom_angle_atom_site_label_3
_geom_angle
C26 C25 P1 122.33(11)
C30 C25 C26 119.05(13)
C30 C25 P1 118.53(11)
C27 C26 C25 120.19(14)
C28 C27 C26 120.17(15)
C29 C28 C27 120.11(15)
C28 C29 C30 119.90(15)
C29 C30 C25 120.58(14)
C21 C20 C19 120.42(14)
C20 C19 P1 117.71(11)
C24 C19 C20 119.17(14)
C24 C19 P1 123.11(11)
C23 C24 C19 120.17(14)
C24 C23 C22 120.43(14)
C21 C22 C23 119.85(14)
C22 C21 C20 119.95(14)
C17 C18 P1 124.22(11)
C13 C18 C17 117.58(13)
C13 C18 P1 117.93(10)
C16 C17 C18 120.78(14)
C15 C16 C17 120.32(14)
C16 C15 C14 119.97(15)
C13 C14 C15 119.19(14)
C14 C13 C18 122.14(13)
C14 C13 O1 121.73(13)
O1 C13 C18 116.11(12)
C11 C12 C7 121.82(13)
C11 C12 O1 118.49(13)
O1 C12 C7 119.61(13)
C12 C11 C10 119.47(14)
C9 C10 C11 119.73(14)
C10 C9 C8 120.39(14)
C9 C8 C7 120.93(14)
C12 C7 C8 117.64(13)
C12 C7 P2 120.90(11)
C8 C7 P2 121.39(11)
C42 C37 P2 122.11(11)
C38 C37 C42 119.22(13)
C38 C37 P2 118.57(11)
C41 C42 C37 120.32(15)
C40 C41 C42 119.95(15)
C39 C40 C41 120.31(14)
C40 C39 C38 119.82(15)
C37 C38 C39 120.34(15)
C36 C31 C32 119.19(14)
C36 C31 P2 123.60(11)
C32 C31 P2 117.14(11)
C35 C36 C31 120.32(14)
C34 C35 C36 120.18(15)
C35 C34 C33 119.91(15)
C34 C33 C32 120.10(15)
C33 C32 C31 120.30(15)
N2 C4 S1 120.91(11)
N2 C4 S3 116.22(11)
S3 C4 S1 122.87(9)
C6 C5 S3 110.78(12)
C5 C6 N2 114.89(14)
N1 C3 S1 121.52(11)
N1 C3 S2 116.26(11)
S2 C3 S1 122.21(8)
C1 C2 N1 115.14(14)
C2 C1 S2 110.79(12)
F3 B1 F4 107.65(16)
F3 B1 F1 110.60(14)
F2 B1 F4 107.35(18)
F2 B1 F3 110.42(18)
F2 B1 F1 112.13(16)
F1 B1 F4 108.52(14)
F2A B1 F1 95.7(8)
F2A B1 F3A 107.9(12)
F4A B1 F1 107.4(6)
F4A B1 F2A 118.7(12)
F4A B1 F3A 122.4(8)
F3A B1 F1 99.3(5)
Cl1 C43 Cl2 110.93(10)
C3 N1 C2 108.98(12)
C3 N1 Cu1 119.45(10)
C2 N1 Cu1 121.21(10)
C4 N2 C6 109.31(12)
C4 N2 Cu1 126.40(10)
C6 N2 Cu1 124.29(10)
C13 O1 C12 115.69(11)
C25 P1 C19 102.64(6)
C25 P1 C18 104.22(6)
C25 P1 Cu1 118.96(5)
C19 P1 Cu1 114.18(5)
C18 P1 C19 104.58(7)
C18 P1 Cu1 110.82(5)
C7 P2 Cu1 115.39(5)
C37 P2 C7 104.21(6)
C37 P2 C31 104.15(7)
C37 P2 Cu1 116.81(5)
C31 P2 C7 102.10(6)
C31 P2 Cu1 112.53(5)
C3 S1 C4 101.15(7)
O2 S1 C4 108.40(7)
O2 S1 C3 108.55(7)
O2 S1 O3 120.67(7)
O3 S1 C4 108.21(7)
O3 S1 C3 108.11(7)
C3 S2 C1 88.78(7)
C4 S3 C5 88.79(8)
N1 Cu1 P1 127.79(4)
N1 Cu1 P2 102.07(4)
N2 Cu1 N1 93.47(5)
N2 Cu1 P1 110.61(4)
N2 Cu1 P2 108.59(4)
P1 Cu1 P2 112.013(15)

loop_
_geom_bond_atom_site_label_1
_geom_bond_atom_site_label_2
_geom_bond_distance
C25 C26 1.405(2)
C25 C30 1.397(2)
C25 P1 1.8227(15)
C26 C27 1.392(2)
C27 C28 1.392(2)
C28 C29 1.391(2)
C29 C30 1.394(2)
C20 C19 1.402(2)
C20 C21 1.395(2)
C19 C24 1.398(2)
C19 P1 1.8291(15)
C24 C23 1.392(2)
C23 C22 1.392(2)
C22 C21 1.392(2)
C18 C17 1.3996(19)
C18 C13 1.399(2)
C18 P1 1.8265(14)
C17 C16 1.392(2)
C16 C15 1.389(2)
C15 C14 1.389(2)
C14 C13 1.388(2)
C13 O1 1.3953(16)
C12 C11 1.389(2)
C12 C7 1.398(2)
C12 O1 1.3958(17)
C11 C10 1.393(2)
C10 C9 1.388(2)
C9 C8 1.389(2)
C8 C7 1.402(2)
C7 P2 1.8303(15)
C37 C42 1.397(2)
C37 C38 1.396(2)
C37 P2 1.8286(14)
C42 C41 1.393(2)
C41 C40 1.389(2)
C40 C39 1.385(2)
C39 C38 1.397(2)
C31 C36 1.396(2)
C31 C32 1.400(2)
C31 P2 1.8291(15)
C36 C35 1.394(2)
C35 C34 1.389(2)
C34 C33 1.391(2)
C33 C32 1.393(2)
C4 N2 1.3180(19)
C4 S1 1.7613(16)
C4 S3 1.7029(15)
C5 C6 1.367(2)
C5 S3 1.7040(17)
C6 N2 1.372(2)
C3 N1 1.3215(19)
C3 S1 1.7603(15)
C3 S2 1.7041(15)
C2 C1 1.364(2)
C2 N1 1.375(2)
C1 S2 1.7052(16)
B1 F4 1.411(2)
B1 F3 1.386(2)
B1 F2 1.375(2)
B1 F1 1.394(2)
B1 F2A 1.381(7)
B1 F4A 1.346(7)
B1 F3A 1.382(6)
C43 Cl1 1.7634(19)
C43 Cl2 1.7688(18)
N1 Cu1 2.1210(12)
N2 Cu1 2.0842(12)
O2 S1 1.4332(11)
O3 S1 1.4354(12)
P1 Cu1 2.2357(4)
P2 Cu1 2.2733(4)

loop_
_geom_torsion_atom_site_label_1
_geom_torsion_atom_site_label_2
_geom_torsion_atom_site_label_3
_geom_torsion_atom_site_label_4
_geom_torsion
C25 C26 C27 C28 0.5(2)
C26 C25 C30 C29 0.0(2)
C26 C25 P1 C19 46.09(13)
C26 C25 P1 C18 -62.75(13)
C26 C25 P1 Cu1 173.24(10)
C26 C27 C28 C29 -0.1(2)
C27 C28 C29 C30 -0.3(2)
C28 C29 C30 C25 0.3(2)
C30 C25 C26 C27 -0.4(2)
C30 C25 P1 C19 -130.61(12)
C30 C25 P1 C18 120.54(12)
C30 C25 P1 Cu1 -3.46(13)
C20 C19 C24 C23 -1.0(2)
C20 C19 P1 C25 85.68(12)
C20 C19 P1 C18 -165.75(11)
C20 C19 P1 Cu1 -44.46(12)
C19 C20 C21 C22 0.1(2)
C19 C24 C23 C22 0.2(2)
C24 C19 P1 C25 -93.36(13)
C24 C19 P1 C18 15.21(14)
C24 C19 P1 Cu1 136.49(11)
C24 C23 C22 C21 0.8(2)
C23 C22 C21 C20 -0.9(2)
C21 C20 C19 C24 0.9(2)
C21 C20 C19 P1 -178.22(11)
C18 C17 C16 C15 -0.2(3)
C18 C13 O1 C12 145.46(13)
C17 C18 C13 C14 1.4(2)
C17 C18 C13 O1 179.97(13)
C17 C18 P1 C25 -6.06(15)
C17 C18 P1 C19 -113.47(13)
C17 C18 P1 Cu1 123.05(12)
C17 C16 C15 C14 1.2(3)
C16 C15 C14 C13 -0.9(3)
C15 C14 C13 C18 -0.4(2)
C15 C14 C13 O1 -178.91(14)
C14 C13 O1 C12 -35.93(19)
C13 C18 C17 C16 -1.1(2)
C13 C18 P1 C25 -179.90(11)
C13 C18 P1 C19 72.70(12)
C13 C18 P1 Cu1 -50.78(12)
C12 C11 C10 C9 0.5(2)
C12 C7 P2 C37 92.69(12)
C12 C7 P2 C31 -159.12(11)
C12 C7 P2 Cu1 -36.75(13)
C11 C12 C7 C8 -1.1(2)
C11 C12 C7 P2 175.92(11)
C11 C12 O1 C13 101.93(15)
C11 C10 C9 C8 -1.3(2)
C10 C9 C8 C7 1.0(2)
C9 C8 C7 C12 0.2(2)
C9 C8 C7 P2 -176.80(11)
C8 C7 P2 C37 -90.42(12)
C8 C7 P2 C31 17.77(13)
C8 C7 P2 Cu1 140.15(10)
C7 C12 C11 C10 0.8(2)
C7 C12 O1 C13 -81.13(15)
C37 C42 C41 C40 0.0(2)
C42 C37 C38 C39 1.9(2)
C42 C37 P2 C7 29.98(14)
C42 C37 P2 C31 -76.68(13)
C42 C37 P2 Cu1 158.56(11)
C42 C41 C40 C39 1.0(2)
C41 C40 C39 C38 -0.5(2)
C40 C39 C38 C37 -1.0(2)
C38 C37 C42 C41 -1.5(2)
C38 C37 P2 C7 -153.74(12)
C38 C37 P2 C31 99.59(12)
C38 C37 P2 Cu1 -25.16(13)
C31 C36 C35 C34 -0.3(3)
C36 C31 C32 C33 0.8(2)
C36 C31 P2 C7 -107.71(13)
C36 C31 P2 C37 0.52(15)
C36 C31 P2 Cu1 127.98(12)
C36 C35 C34 C33 0.7(3)
C35 C34 C33 C32 -0.3(3)
C34 C33 C32 C31 -0.4(2)
C32 C31 C36 C35 -0.4(2)
C32 C31 P2 C7 75.46(13)
C32 C31 P2 C37 -176.30(12)
C32 C31 P2 Cu1 -48.85(13)
C5 C6 N2 C4 -0.40(19)
C5 C6 N2 Cu1 179.23(11)
C6 C5 S3 C4 -1.02(13)
C2 C1 S2 C3 0.86(12)
C1 C2 N1 C3 -1.67(18)
C1 C2 N1 Cu1 143.05(11)
N1 C3 S1 C4 -69.49(13)
N1 C3 S1 O2 176.59(12)
N1 C3 S1 O3 44.07(14)
N1 C3 S2 C1 -1.95(12)
N1 C2 C1 S2 0.29(18)
N2 C4 S1 C3 47.56(13)
N2 C4 S1 O2 161.60(12)
N2 C4 S1 O3 -65.91(14)
N2 C4 S3 C5 0.87(13)
O1 C12 C11 C10 177.63(13)
O1 C12 C7 C8 -177.91(12)
O1 C12 C7 P2 -0.91(18)
P1 C25 C26 C27 -177.12(11)
P1 C25 C30 C29 176.84(12)
P1 C19 C24 C23 178.07(11)
P1 C18 C17 C16 -174.93(13)
P1 C18 C13 C14 175.62(12)
P1 C18 C13 O1 -5.78(17)
P2 C37 C42 C41 174.77(12)
P2 C37 C38 C39 -174.44(12)
P2 C31 C36 C35 -177.20(12)
P2 C31 C32 C33 177.79(12)
S1 C4 N2 C6 178.41(11)
S1 C4 N2 Cu1 -1.20(18)
S1 C4 S3 C5 -177.96(11)
S1 C3 N1 C2 -178.07(11)
S1 C3 N1 Cu1 36.50(16)
S1 C3 S2 C1 178.52(10)
S2 C3 N1 C2 2.40(16)
S2 C3 N1 Cu1 -143.04(8)
S2 C3 S1 C4 110.02(10)
S2 C3 S1 O2 -3.90(12)
S2 C3 S1 O3 -136.42(9)
S3 C4 N2 C6 -0.44(16)
S3 C4 N2 Cu1 179.94(7)
S3 C4 S1 C3 -133.66(10)
S3 C4 S1 O2 -19.62(12)
S3 C4 S1 O3 112.86(10)
S3 C5 C6 N2 1.03(19)
